data_2016684
loop_
_publ_author_name
'B\"ohme, Uwe'
'J\"ahnigen, Sandra'

_publ_section_title
;
 Dynamic disorder in a pentacoordinate silicon complex with
 2,2'-diazenediyldiphenol
;
_journal_issue 7
_journal_name_full 'Acta Crystallographica Section C'
_journal_page_first o364
_journal_page_last o366
_journal_paper_doi 10.1107/S0108270108016193
_journal_volume 64
_journal_year 2008
_chemical_formula_iupac 'C14 H14 N2 O2 Si'
_chemical_formula_moiety 'C14 H14 N2 O2 Si'
_chemical_formula_sum 'C14 H14 N2 O2 Si'
_chemical_formula_weight 270.36
_chemical_melting_point 388
_chemical_name_systematic
;
(2,2'-diazenediyldiphenolato-\k^3^<i>O</i>,<i>N</i>,<i>O</i>')dimethylsilicon
;
_space_group_IT_number 61
_symmetry_cell_setting orthorhombic
_symmetry_space_group_name_Hall '-P 2ac 2ab'
_symmetry_space_group_name_H-M 'P b c a'
_atom_sites_solution_hydrogens geom
_atom_sites_solution_primary direct
_atom_sites_solution_secondary difmap
_audit_creation_method SHELXL-97
_cell_angle_alpha 90.00
_cell_angle_beta 90.00
_cell_angle_gamma 90.00
_cell_formula_units_Z 8
_cell_length_a 10.2295(2)
_cell_length_b 8.02120(10)
_cell_length_c 32.1141(5)
_cell_measurement_reflns_used 8884
_cell_measurement_temperature 298(2)
_cell_measurement_theta_max 32.77
_cell_measurement_theta_min 2.39
_cell_volume 2635.05(7)
_computing_cell_refinement 'SAINT (Bruker, 2004)'
_computing_data_collection 'SMART (Bruker, 2004)'
_computing_data_reduction 'SAINT (Bruker, 2004)'
_computing_molecular_graphics 'ORTEP-3 (Farrugia, 1997)'
_computing_publication_material 'SHELXL97 (Sheldrick, 2008)'
_computing_structure_refinement 'SHELXL97 (Sheldrick, 2008)'
_computing_structure_solution 'SHELXS97 (Sheldrick, 2008)'
_diffrn_ambient_temperature 298(2)
_diffrn_measured_fraction_theta_full 1.000
_diffrn_measured_fraction_theta_max 1.000
_diffrn_measurement_device_type 'Bruker SMART CCD area-detector'
_diffrn_measurement_method 'phi and omega scans'
_diffrn_radiation_monochromator graphite
_diffrn_radiation_source 'sealed tube'
_diffrn_radiation_type MoK\a
_diffrn_radiation_wavelength 0.71073
_diffrn_reflns_av_R_equivalents 0.0322
_diffrn_reflns_av_sigmaI/netI 0.0152
_diffrn_reflns_limit_h_max 13
_diffrn_reflns_limit_h_min -13
_diffrn_reflns_limit_k_max 10
_diffrn_reflns_limit_k_min -10
_diffrn_reflns_limit_l_max 42
_diffrn_reflns_limit_l_min -42
_diffrn_reflns_number 36746
_diffrn_reflns_theta_full 27.99
_diffrn_reflns_theta_max 27.99
_diffrn_reflns_theta_min 1.27
_exptl_absorpt_coefficient_mu 0.177
_exptl_absorpt_correction_T_max 0.978
_exptl_absorpt_correction_T_min 0.921
_exptl_absorpt_correction_type multi-scan
_exptl_absorpt_process_details '(SADABS; Sheldrick, 1996)'
_exptl_crystal_colour Red
_exptl_crystal_density_diffrn 1.363
_exptl_crystal_density_method 'not measured'
_exptl_crystal_description Prism
_exptl_crystal_F_000 1136
_exptl_crystal_size_max 0.45
_exptl_crystal_size_mid 0.18
_exptl_crystal_size_min 0.15
_refine_diff_density_max 0.413
_refine_diff_density_min -0.256
_refine_ls_extinction_method none
_refine_ls_goodness_of_fit_ref 1.108
_refine_ls_hydrogen_treatment constr
_refine_ls_matrix_type full
_refine_ls_number_parameters 211
_refine_ls_number_reflns 3192
_refine_ls_number_restraints 64
_refine_ls_restrained_S_all 1.119
_refine_ls_R_factor_all 0.0621
_refine_ls_R_factor_gt 0.0458
_refine_ls_shift/su_max 0.000
_refine_ls_shift/su_mean 0.000
_refine_ls_structure_factor_coef Fsqd
_refine_ls_weighting_details 'calc w=1/[\s^2^(Fo^2^)+(0.0686P)^2^+1.1914P] where P=(Fo^2^+2Fc^2^)/3'
_refine_ls_weighting_scheme calc
_refine_ls_wR_factor_gt 0.1276
_refine_ls_wR_factor_ref 0.1436
_reflns_number_gt 2533
_reflns_number_total 3192
_reflns_threshold_expression 'I > 2\s(I)'
_cod_data_source_file ln3102.cif
_cod_data_source_block II_298K
_cod_depositor_comments
;
The following automatic conversions were performed:
'_symmetry_cell_setting' value 'Orthorhombic' changed to 'orthorhombic'
according to '/home/saulius/struct/CIF-dictionaries/cif_core.dic'
dictionary named 'cif_core.dic' version 2.4.1 from 2010-06-29.

Automatic conversion script
Id: cif_fix_enum 1527 2010-12-29 10:47:43Z saulius 

The following automatic conversions were performed:

'_symmetry_cell_setting' value 'Orthorhombic' changed to
'orthorhombic' according to
/home/saulius/struct/CIF-dictionaries/cif_core.dic dictionary named
'cif_core.dic' version 2.4.1 from 2010-06-29.

Automatic conversion script
Id: cif_fix_values 1715 2011-07-08 13:25:40Z adriana 
;
_cod_database_code 2016684
_cod_database_fobs_code 2016684

loop_
_symmetry_equiv_pos_as_xyz
'x, y, z'
'-x+1/2, -y, z+1/2'
'-x, y+1/2, -z+1/2'
'x+1/2, -y+1/2, -z'
'-x, -y, -z'
'x-1/2, y, -z-1/2'
'x, -y-1/2, z-1/2'
'-x-1/2, y-1/2, z'

loop_
_atom_site_type_symbol
_atom_site_label
_atom_site_fract_x
_atom_site_fract_y
_atom_site_fract_z
_atom_site_U_iso_or_equiv
_atom_site_adp_type
_atom_site_calc_flag
_atom_site_refinement_flags
_atom_site_occupancy
_atom_site_disorder_assembly
_atom_site_disorder_group
Si Si1 -0.05587(5) 0.49028(7) 0.611223(16) 0.03687(17) Uani d D 1 . .
O O1A 0.01393(19) 0.4313(4) 0.56499(6) 0.0482(8) Uani d PDU 0.826(3) A 1
O O2A -0.0759(2) 0.6800(3) 0.63398(7) 0.0475(7) Uani d PDU 0.826(3) A 1
N N1A 0.15132(19) 0.5509(2) 0.62000(6) 0.0360(5) Uani d PDU 0.826(3) A 1
N N2A 0.21100(19) 0.6315(2) 0.64777(6) 0.0389(5) Uani d PDU 0.826(3) A 1
O O1B 0.0243(8) 0.4838(19) 0.5648(2) 0.051(3) Uani d PDU 0.174(3) A 2
O O2B -0.0966(6) 0.6486(12) 0.6447(3) 0.052(2) Uani d PDU 0.174(3) A 2
N N1B 0.2313(7) 0.5800(10) 0.6269(2) 0.0377(15) Uani d PDU 0.174(3) A 2
N N2B 0.1166(6) 0.6057(9) 0.6404(2) 0.0353(14) Uani d PDU 0.174(3) A 2
C C1 0.2303(2) 0.4782(2) 0.58926(6) 0.0408(4) Uani d D 1 . .
C C2 0.14540(19) 0.4175(3) 0.55925(6) 0.0460(5) Uani d D 1 A .
C C3 0.1957(2) 0.3430(3) 0.52385(7) 0.0563(6) Uani d . 1 . .
H H3 0.1400 0.3028 0.5033 0.068 Uiso calc R 1 A .
C C4 0.3286(2) 0.3291(3) 0.51951(7) 0.0561(6) Uani d . 1 A .
H H4 0.3625 0.2773 0.4959 0.067 Uiso calc R 1 . .
C C5 0.4134(2) 0.3903(3) 0.54938(7) 0.0517(5) Uani d . 1 . .
H H5 0.5032 0.3801 0.5457 0.062 Uiso calc R 1 A .
C C6 0.3648(2) 0.4661(3) 0.58447(6) 0.0449(5) Uani d . 1 A .
H H6 0.4210 0.5085 0.6046 0.054 Uiso calc R 1 . .
C C7 0.1205(2) 0.7199(3) 0.67405(6) 0.0444(5) Uani d D 1 . .
C C8 -0.0128(2) 0.7462(3) 0.66734(6) 0.0477(5) Uani d D 1 A .
C C9 -0.0785(2) 0.8562(3) 0.69322(8) 0.0576(6) Uani d . 1 . .
H H9 -0.1670 0.8764 0.6889 0.069 Uiso calc R 1 A .
C C10 -0.0148(3) 0.9360(3) 0.72523(7) 0.0572(6) Uani d . 1 A .
H H10 -0.0604 1.0090 0.7424 0.069 Uiso calc R 1 . .
C C11 0.1167(2) 0.9079(3) 0.73191(7) 0.0559(6) Uani d . 1 . .
H H11 0.1596 0.9613 0.7537 0.067 Uiso calc R 1 A .
C C12 0.1835(2) 0.8013(3) 0.70645(7) 0.0515(5) Uani d . 1 A .
H H12 0.2722 0.7832 0.7109 0.062 Uiso calc R 1 . .
C C13 -0.0385(2) 0.3207(3) 0.65015(6) 0.0440(5) Uani d . 1 A .
H H13A -0.0404 0.3673 0.6777 0.066 Uiso calc R 1 . .
H H13B 0.0431 0.2642 0.6459 0.066 Uiso calc R 1 . .
H H13C -0.1092 0.2430 0.6470 0.066 Uiso calc R 1 . .
C C14 -0.2242(2) 0.4840(3) 0.58876(7) 0.0478(5) Uani d . 1 A .
H H14A -0.2356 0.5760 0.5700 0.072 Uiso calc R 1 . .
H H14B -0.2873 0.4914 0.6108 0.072 Uiso calc R 1 . .
H H14C -0.2363 0.3812 0.5739 0.072 Uiso calc R 1 . .

loop_
_atom_site_aniso_label
_atom_site_aniso_U_11
_atom_site_aniso_U_22
_atom_site_aniso_U_33
_atom_site_aniso_U_12
_atom_site_aniso_U_13
_atom_site_aniso_U_23
Si1 0.0305(3) 0.0405(3) 0.0396(3) -0.0028(2) -0.0039(2) 0.0015(2)
O1A 0.0339(10) 0.068(2) 0.0429(10) -0.0058(10) 0.0027(8) 0.0043(9)
O2A 0.0566(12) 0.0406(11) 0.0452(13) 0.0047(9) -0.0148(9) 0.0000(10)
N1A 0.0333(10) 0.0385(10) 0.0363(10) -0.0035(8) -0.0006(8) 0.0042(8)
N2A 0.0364(10) 0.0429(10) 0.0374(10) -0.0045(8) -0.0036(8) 0.0001(8)
O1B 0.036(4) 0.063(6) 0.055(4) -0.007(4) 0.011(3) 0.022(4)
O2B 0.080(4) 0.036(4) 0.041(4) 0.002(4) -0.024(4) 0.007(4)
N1B 0.040(3) 0.039(3) 0.033(3) 0.000(3) 0.000(3) 0.001(3)
N2B 0.036(3) 0.036(3) 0.034(3) 0.000(3) 0.002(3) 0.000(2)
C1 0.0469(11) 0.0378(9) 0.0376(9) 0.0046(8) 0.0079(8) 0.0050(8)
C2 0.0364(10) 0.0594(13) 0.0423(10) -0.0011(9) 0.0046(8) 0.0104(9)
C3 0.0505(13) 0.0774(16) 0.0410(11) -0.0110(12) 0.0004(9) -0.0035(11)
C4 0.0561(13) 0.0659(14) 0.0462(12) 0.0021(11) 0.0118(10) -0.0097(10)
C5 0.0387(11) 0.0620(14) 0.0543(12) 0.0045(10) 0.0088(9) 0.0010(11)
C6 0.0456(11) 0.0463(11) 0.0428(10) -0.0033(9) -0.0022(9) 0.0008(8)
C7 0.0567(12) 0.0405(10) 0.0360(9) -0.0012(9) 0.0087(9) 0.0020(8)
C8 0.0640(13) 0.0375(10) 0.0417(11) -0.0019(9) -0.0092(10) -0.0007(8)
C9 0.0521(13) 0.0576(13) 0.0630(14) 0.0068(11) -0.0027(11) -0.0065(11)
C10 0.0664(15) 0.0577(13) 0.0474(12) 0.0040(12) 0.0118(11) -0.0131(10)
C11 0.0620(15) 0.0617(14) 0.0441(11) -0.0125(11) 0.0028(11) -0.0101(10)
C12 0.0473(12) 0.0563(12) 0.0510(12) -0.0087(10) 0.0057(10) 0.0013(10)
C13 0.0391(10) 0.0458(11) 0.0472(11) -0.0004(8) 0.0020(9) 0.0059(9)
C14 0.0346(10) 0.0549(12) 0.0539(12) -0.0021(9) -0.0079(9) 0.0002(10)

loop_
_atom_type_symbol
_atom_type_description
_atom_type_scat_dispersion_real
_atom_type_scat_dispersion_imag
_atom_type_scat_source
C C 0.0033 0.0016 'International Tables Vol C Tables 4.2.6.8 and 6.1.1.4'
H H 0.0000 0.0000 'International Tables Vol C Tables 4.2.6.8 and 6.1.1.4'
N N 0.0061 0.0033 'International Tables Vol C Tables 4.2.6.8 and 6.1.1.4'
O O 0.0106 0.0060 'International Tables Vol C Tables 4.2.6.8 and 6.1.1.4'
Si Si 0.0817 0.0704 'International Tables Vol C Tables 4.2.6.8 and 6.1.1.4'

loop_
_geom_angle_atom_site_label_1
_geom_angle_atom_site_label_2
_geom_angle_atom_site_label_3
_geom_angle
O2A Si1 O1B 117.5(6)
O2A Si1 O1A 132.03(13)
O1B Si1 O2B 133.5(7)
O1A Si1 O2B 148.0(4)
O2A Si1 C13 112.20(11)
O1B Si1 C13 121.4(4)
O1A Si1 C13 109.95(12)
O2B Si1 C13 98.3(5)
O2A Si1 C14 94.55(10)
O1B Si1 C14 96.0(3)
O1A Si1 C14 92.41(10)
O2B Si1 C14 92.2(2)
C13 Si1 C14 109.18(10)
O2A Si1 N1A 82.11(9)
O1B Si1 N1A 69.8(4)
O1A Si1 N1A 76.70(9)
O2B Si1 N1A 89.4(2)
C13 Si1 N1A 89.04(8)
C14 Si1 N1A 161.24(9)
O2A Si1 N2B 62.43(19)
O1B Si1 N2B 90.0(5)
O1A Si1 N2B 98.70(18)
O2B Si1 N2B 67.4(3)
C13 Si1 N2B 86.8(2)
C14 Si1 N2B 156.1(2)
C2 O1A Si1 123.43(17)
C8 O2A Si1 129.15(17)
N2A N1A C1 115.65(19)
N2A N1A Si1 132.32(16)
C1 N1A Si1 111.97(14)
N1A N2A C7 110.87(18)
C2 O1B Si1 124.4(4)
C8 O2B Si1 127.1(5)
N2B N1B C1 111.6(5)
N1B N2B C7 110.0(4)
N1B N2B C8 151.4(5)
C7 N2B C8 45.9(2)
N1B N2B Si1 121.8(4)
C7 N2B Si1 128.2(4)
C8 N2B Si1 83.5(2)
C2 C1 C6 121.30(18)
C2 C1 N1A 105.95(18)
C6 C1 N1A 132.7(2)
C2 C1 N1B 141.1(3)
C6 C1 N1B 97.1(3)
O1B C2 C3 127.9(5)
O1A C2 C3 120.9(2)
O1B C2 C1 110.1(6)
O1A C2 C1 119.7(2)
C3 C2 C1 119.38(18)
C4 C3 C2 119.2(2)
C4 C3 H3 120.4
C2 C3 H3 120.4
C3 C4 C5 121.5(2)
C3 C4 H4 119.3
C5 C4 H4 119.3
C6 C5 C4 119.9(2)
C6 C5 H5 120.0
C4 C5 H5 120.0
C5 C6 C1 118.7(2)
C5 C6 H6 120.6
C1 C6 H6 120.6
C12 C7 C8 119.90(19)
C12 C7 N2B 152.7(3)
C8 C7 N2B 87.3(3)
C12 C7 N2A 111.86(19)
C8 C7 N2A 127.74(18)
O2A C8 C9 119.4(2)
O2B C8 C9 112.3(3)
O2A C8 C7 121.8(2)
O2B C8 C7 127.3(3)
C9 C8 C7 118.50(19)
O2A C8 N2B 75.3(2)
O2B C8 N2B 81.9(3)
C9 C8 N2B 165.3(2)
C7 C8 N2B 46.78(16)
C10 C9 C8 121.0(2)
C10 C9 H9 119.5
C8 C9 H9 119.5
C9 C10 C11 120.1(2)
C9 C10 H10 119.9
C11 C10 H10 119.9
C12 C11 C10 119.8(2)
C12 C11 H11 120.1
C10 C11 H11 120.1
C11 C12 C7 120.7(2)
C11 C12 H12 119.6
C7 C12 H12 119.6
Si1 C13 H13A 109.5
Si1 C13 H13B 109.5
H13A C13 H13B 109.5
Si1 C13 H13C 109.5
H13A C13 H13C 109.5
H13B C13 H13C 109.5
Si1 C14 H14A 109.5
Si1 C14 H14B 109.5
H14A C14 H14B 109.5
Si1 C14 H14C 109.5
H14A C14 H14C 109.5
H14B C14 H14C 109.5

loop_
_geom_bond_atom_site_label_1
_geom_bond_atom_site_label_2
_geom_bond_distance
Si1 O2A 1.7006(19)
Si1 O1B 1.704(4)
Si1 O1A 1.7142(19)
Si1 O2B 1.715(4)
Si1 C13 1.856(2)
Si1 C14 1.868(2)
Si1 N1A 2.193(2)
Si1 N2B 2.203(5)
O1A C2 1.362(3)
O2A C8 1.359(3)
N1A N2A 1.260(3)
N1A C1 1.402(3)
N2A C7 1.440(3)
O1B C2 1.360(4)
O2B C8 1.370(4)
N1B N2B 1.269(5)
N1B C1 1.458(5)
N2B C7 1.416(5)
N2B C8 1.941(7)
C1 C2 1.385(3)
C1 C6 1.388(3)
C2 C3 1.384(3)
C3 C4 1.371(3)
C3 H3 0.9300
C4 C5 1.384(3)
C4 H4 0.9300
C5 C6 1.373(3)
C5 H5 0.9300
C6 H6 0.9300
C7 C12 1.388(3)
C7 C8 1.396(3)
C8 C9 1.386(3)
C9 C10 1.375(3)
C9 H9 0.9300
C10 C11 1.381(4)
C10 H10 0.9300
C11 C12 1.366(3)
C11 H11 0.9300
C12 H12 0.9300
C13 H13A 0.9600
C13 H13B 0.9600
C13 H13C 0.9600
C14 H14A 0.9600
C14 H14B 0.9600
C14 H14C 0.9600

loop_
_geom_torsion_atom_site_label_1
_geom_torsion_atom_site_label_2
_geom_torsion_atom_site_label_3
_geom_torsion_atom_site_label_4
_geom_torsion
O2A Si1 O1A C2 78.9(3)
O1B Si1 O1A C2 72.5(11)
O2B Si1 O1A C2 79.2(5)
C13 Si1 O1A C2 -71.4(3)
C14 Si1 O1A C2 177.2(2)
N1A Si1 O1A C2 12.7(2)
N2B Si1 O1A C2 18.4(3)
O1B Si1 O2A C8 -105.4(4)
O1A Si1 O2A C8 -107.2(3)
O2B Si1 O2A C8 73.4(10)
C13 Si1 O2A C8 42.6(3)
C14 Si1 O2A C8 155.4(3)
N1A Si1 O2A C8 -43.2(3)
N2B Si1 O2A C8 -31.1(3)
O2A Si1 N1A N2A 33.2(2)
O1B Si1 N1A N2A 156.4(5)
O1A Si1 N1A N2A 169.8(2)
O2B Si1 N1A N2A 18.9(5)
C13 Si1 N1A N2A -79.4(2)
C14 Si1 N1A N2A 114.0(3)
N2B Si1 N1A N2A 4.6(6)
O2A Si1 N1A C1 -149.94(16)
O1B Si1 N1A C1 -26.7(5)
O1A Si1 N1A C1 -13.28(16)
O2B Si1 N1A C1 -164.2(5)
C13 Si1 N1A C1 97.49(15)
C14 Si1 N1A C1 -69.1(3)
N2B Si1 N1A C1 -178.5(7)
C1 N1A N2A C7 171.76(17)
Si1 N1A N2A C7 -11.4(3)
O2A Si1 O1B C2 110.4(12)
O1A Si1 O1B C2 -75.0(10)
O2B Si1 O1B C2 109.9(11)
C13 Si1 O1B C2 -34.4(16)
C14 Si1 O1B C2 -151.3(12)
N1A Si1 O1B C2 41.3(11)
N2B Si1 O1B C2 51.8(13)
O2A Si1 O2B C8 -67.6(9)
O1B Si1 O2B C8 -66.1(13)
O1A Si1 O2B C8 -68.4(14)
C13 Si1 O2B C8 83.8(11)
C14 Si1 O2B C8 -166.5(10)
N1A Si1 O2B C8 -5.2(11)
N2B Si1 O2B C8 0.7(9)
C1 N1B N2B C7 -173.5(6)
C1 N1B N2B C8 -145.1(11)
C1 N1B N2B Si1 4.1(11)
O2A Si1 N2B N1B -149.3(9)
O1B Si1 N2B N1B -27.9(9)
O1A Si1 N2B N1B -16.1(8)
O2B Si1 N2B N1B -166.1(10)
C13 Si1 N2B N1B 93.6(8)
C14 Si1 N2B N1B -133.0(6)
N1A Si1 N2B N1B -1.6(5)
O2A Si1 N2B C7 27.7(6)
O1B Si1 N2B C7 149.1(8)
O1A Si1 N2B C7 160.9(6)
O2B Si1 N2B C7 10.9(7)
C13 Si1 N2B C7 -89.4(7)
C14 Si1 N2B C7 44.1(11)
N1A Si1 N2B C7 175.5(12)
O2A Si1 N2B C8 16.41(17)
O1B Si1 N2B C8 137.8(5)
O1A Si1 N2B C8 149.6(2)
O2B Si1 N2B C8 -0.4(5)
C13 Si1 N2B C8 -100.7(3)
C14 Si1 N2B C8 32.8(7)
N1A Si1 N2B C8 164.2(8)
N2A N1A C1 C2 -171.73(19)
Si1 N1A C1 C2 10.81(19)
N2A N1A C1 C6 5.6(3)
Si1 N1A C1 C6 -171.91(19)
N2A N1A C1 N1B -0.8(6)
Si1 N1A C1 N1B -178.2(7)
N2B N1B C1 C2 12.6(12)
N2B N1B C1 C6 -176.7(7)
N2B N1B C1 N1A -1.4(5)
Si1 O1B C2 O1A 76.5(10)
Si1 O1B C2 C3 150.2(7)
Si1 O1B C2 C1 -48.7(14)
Si1 O1A C2 O1B -72.9(10)
Si1 O1A C2 C3 169.0(2)
Si1 O1A C2 C1 -10.8(4)
C6 C1 C2 O1B -162.8(6)
N1A C1 C2 O1B 14.8(6)
N1B C1 C2 O1B 6.4(9)
C6 C1 C2 O1A 179.9(2)
N1A C1 C2 O1A -2.4(3)
N1B C1 C2 O1A -10.8(7)
C6 C1 C2 C3 0.2(3)
N1A C1 C2 C3 177.8(2)
N1B C1 C2 C3 169.4(6)
O1B C2 C3 C4 160.4(8)
O1A C2 C3 C4 -179.0(2)
C1 C2 C3 C4 0.8(4)
C2 C3 C4 C5 -1.1(4)
C3 C4 C5 C6 0.4(4)
C4 C5 C6 C1 0.6(3)
C2 C1 C6 C5 -0.8(3)
N1A C1 C6 C5 -177.8(2)
N1B C1 C6 C5 -174.0(4)
N1B N2B C7 C12 -21.9(14)
C8 N2B C7 C12 176.5(8)
Si1 N2B C7 C12 160.8(4)
N1B N2B C7 C8 161.6(7)
Si1 N2B C7 C8 -15.7(6)
N1B N2B C7 N2A -5.7(5)
C8 N2B C7 N2A -167.3(5)
Si1 N2B C7 N2A 177.0(10)
N1A N2A C7 C12 176.29(19)
N1A N2A C7 C8 -12.0(3)
N1A N2A C7 N2B 4.2(6)
Si1 O2A C8 O2B -74.5(10)
Si1 O2A C8 C9 -148.5(2)
Si1 O2A C8 C7 38.1(4)
Si1 O2A C8 N2B 32.5(3)
Si1 O2B C8 O2A 68.4(8)
Si1 O2B C8 C9 -176.4(8)
Si1 O2B C8 C7 -12.5(14)
Si1 O2B C8 N2B -0.7(10)
C12 C7 C8 O2A 174.4(2)
N2B C7 C8 O2A -7.4(4)
N2A C7 C8 O2A 3.3(3)
C12 C7 C8 O2B -162.1(7)
N2B C7 C8 O2B 16.1(8)
N2A C7 C8 O2B 26.8(8)
C12 C7 C8 C9 0.9(3)
N2B C7 C8 C9 179.1(4)
N2A C7 C8 C9 -170.2(2)
C12 C7 C8 N2B -178.1(4)
N2A C7 C8 N2B 10.7(4)
N1B N2B C8 O2A 135.1(15)
C7 N2B C8 O2A 173.5(4)
Si1 N2B C8 O2A -18.90(19)
N1B N2B C8 O2B 154.5(16)
C7 N2B C8 O2B -167.2(7)
Si1 N2B C8 O2B 0.5(6)
N1B N2B C8 C9 -42(2)
C7 N2B C8 C9 -3.2(14)
Si1 N2B C8 C9 164.4(11)
N1B N2B C8 C7 -38.4(13)
Si1 N2B C8 C7 167.6(5)
O2A C8 C9 C10 -174.7(2)
O2B C8 C9 C10 164.5(6)
C7 C8 C9 C10 -1.0(4)
N2B C8 C9 C10 1.6(14)
C8 C9 C10 C11 0.3(4)
C9 C10 C11 C12 0.4(4)
C10 C11 C12 C7 -0.5(4)
C8 C7 C12 C11 -0.2(3)
N2B C7 C12 C11 -176.2(8)
N2A C7 C12 C11 172.3(2)
